data_4342213
loop_
_publ_author_name
'Klaus, Danielle R.'
'Keene, Matthew'
'Silchenko, Svitlana'
'Berezin, Mikhail'
'Gerasimchuk, Nikolay'

_publ_section_title
;
 1D Polymeric Platinum Cyanoximate: A Strategy toward Luminescence in the
 Near-Infrared Region beyond 1000 nm.
;
_journal_issue 4
_journal_name_full 'Inorganic chemistry'
_journal_page_first 1890
_journal_page_last 1900
_journal_paper_doi 10.1021/ic502805h
_journal_volume 54
_journal_year 2015
_chemical_formula_moiety 'C14 H20 N6 O4 Pt'
_chemical_formula_sum 'C14 H20 N6 O4 Pt'
_chemical_formula_weight 531.45
_chemical_name_common Pt(DECO)2
_chemical_name_systematic
; 
 Platinum(II) bis{2-cyano-2-isonitroso-N,N'-diethylacetamide 
;
_space_group_IT_number 2
_symmetry_cell_setting triclinic
_symmetry_Int_Tables_number 2
_symmetry_space_group_name_Hall '-P 1'
_symmetry_space_group_name_H-M 'P -1'
_atom_sites_solution_hydrogens geom
_atom_sites_solution_primary direct
_atom_sites_solution_secondary difmap
_audit_creation_method SHELXL-97
_cell_angle_alpha 98.9830(10)
_cell_angle_beta 94.6390(10)
_cell_angle_gamma 106.3810(10)
_cell_formula_units_Z 2
_cell_length_a 7.2038(4)
_cell_length_b 9.0996(5)
_cell_length_c 13.8997(7)
_cell_measurement_reflns_used 374
_cell_measurement_temperature 120(2)
_cell_measurement_theta_max 54.29
_cell_measurement_theta_min 2.17
_cell_volume 855.91(8)
_computing_cell_refinement 'SAINT (Bruker, 1998)'
_computing_data_collection 'SMART (Bruker, 1998)'
_computing_data_reduction 'SAINT (Bruker, 1998)'
_computing_molecular_graphics 'ORTEP-III (Burnett & Johnson, 1996)'
_computing_publication_material 'CIFTAB (Sheldrick, 1997)'
_computing_structure_refinement 'SHELXL-97 (Sheldrick, 1997)'
_computing_structure_solution 'SHELXS-97 (Sheldrick, 1990)'
_diffrn_ambient_temperature 120(2)
_diffrn_measured_fraction_theta_full 0.994
_diffrn_measured_fraction_theta_max 0.994
_diffrn_measurement_device_type 'Bruker APEX2 CCD area detector'
_diffrn_measurement_method '4 omega scans; full sphere'
_diffrn_radiation_monochromator graphite
_diffrn_radiation_source 'fine-focus sealed tube'
_diffrn_radiation_type MoK\a
_diffrn_radiation_wavelength 0.71073
_diffrn_reflns_av_R_equivalents 0.0228
_diffrn_reflns_av_sigmaI/netI 0.0304
_diffrn_reflns_limit_h_max 9
_diffrn_reflns_limit_h_min -9
_diffrn_reflns_limit_k_max 12
_diffrn_reflns_limit_k_min -12
_diffrn_reflns_limit_l_max 18
_diffrn_reflns_limit_l_min -18
_diffrn_reflns_number 11281
_diffrn_reflns_theta_full 28.28
_diffrn_reflns_theta_max 28.28
_diffrn_reflns_theta_min 1.50
_exptl_absorpt_coefficient_mu 8.230
_exptl_absorpt_correction_T_max 0.6843
_exptl_absorpt_correction_T_min 0.3036
_exptl_absorpt_correction_type numerical
_exptl_absorpt_process_details 'SADABS (Bruker AXS, 2005)'
_exptl_crystal_colour orange
_exptl_crystal_density_diffrn 2.062
_exptl_crystal_density_meas ?
_exptl_crystal_density_method 'not measured'
_exptl_crystal_description prism
_exptl_crystal_F_000 512
_exptl_crystal_size_max 0.231
_exptl_crystal_size_mid 0.128
_exptl_crystal_size_min 0.050
_refine_diff_density_max 0.987
_refine_diff_density_min -1.582
_refine_diff_density_rms 0.131
_refine_ls_extinction_method none
_refine_ls_goodness_of_fit_ref 1.114
_refine_ls_hydrogen_treatment refall
_refine_ls_matrix_type full
_refine_ls_number_parameters 306
_refine_ls_number_reflns 4234
_refine_ls_number_restraints 0
_refine_ls_restrained_S_all 1.114
_refine_ls_R_factor_all 0.0225
_refine_ls_R_factor_gt 0.0195
_refine_ls_shift/su_max 0.001
_refine_ls_shift/su_mean 0.000
_refine_ls_structure_factor_coef Fsqd
_refine_ls_weighting_details 'calc w=1/[\s^2^(Fo^2^)+(0.0142P)^2^+0.0285P] where P=(Fo^2^+2Fc^2^)/3'
_refine_ls_weighting_scheme calc
_refine_ls_wR_factor_gt 0.0366
_refine_ls_wR_factor_ref 0.0374
_reflns_number_gt 3936
_reflns_number_total 4234
_reflns_threshold_expression >2sigma(I)
_cod_data_source_file ic502805h_si_003.cif
_cod_data_source_block chiral
_cod_depositor_comments
;
The following automatic conversions were performed:

'_symmetry_cell_setting' value 'Triclinic' changed to 'triclinic'
according to
/usr/data/users/saulius/crontab/automatic-downloads/rss-feeds/ACS/lib/dictionaries/cif_core.dic
dictionary named 'cif_core.dic' version 2.4.2 from 2011-04-26.

'_exptl_crystal_density_meas' value 'not measured' was changed to '?'
- the value is perceived as not measured.

Automatic conversion script
Id: cif_fix_values 3008 2015-01-20 13:52:24Z robertas 

 Adding full bibliography for 4342210--4342214.cif.
;
_cod_database_code 4342213

loop_
_symmetry_equiv_pos_as_xyz
'x, y, z'
'-x, -y, -z'

loop_
_atom_site_label
_atom_site_type_symbol
_atom_site_fract_x
_atom_site_fract_y
_atom_site_fract_z
_atom_site_U_iso_or_equiv
_atom_site_adp_type
_atom_site_occupancy
_atom_site_symmetry_multiplicity
_atom_site_calc_flag
C1 C 0.6941(4) 0.4789(3) 0.2383(2) 0.0150(6) Uani 1 1 d
C2 C 0.6832(4) 0.3600(3) 0.2953(2) 0.0195(6) Uani 1 1 d
C3 C 0.6677(4) 0.6327(3) 0.2666(2) 0.0148(6) Uani 1 1 d
C4 C 0.7049(5) 0.6388(4) 0.4463(2) 0.0237(7) Uani 1 1 d
C5 C 0.9224(6) 0.6768(5) 0.4735(3) 0.0313(8) Uani 1 1 d
C6 C 0.6299(5) 0.8546(4) 0.3752(2) 0.0200(6) Uani 1 1 d
C7 C 0.4225(5) 0.8445(4) 0.3920(3) 0.0298(8) Uani 1 1 d
C8 C 0.8141(4) 0.6316(3) -0.1221(2) 0.0137(6) Uani 1 1 d
C9 C 0.8295(4) 0.5780(3) -0.2216(2) 0.0183(6) Uani 1 1 d
C10 C 0.7953(4) 0.7832(3) -0.0811(2) 0.0132(6) Uani 1 1 d
C11 C 0.7895(4) 1.0477(3) -0.0832(2) 0.0161(6) Uani 1 1 d
C12 C 0.5803(5) 1.0299(4) -0.1202(3) 0.0205(7) Uani 1 1 d
C13 C 0.9862(4) 0.9251(4) -0.1965(2) 0.0193(6) Uani 1 1 d
C14 C 0.8913(6) 0.9361(5) -0.2948(3) 0.0303(8) Uani 1 1 d
H4A H 0.622(5) 0.527(4) 0.436(2) 0.028(9) Uiso 1 1 d
H5A H 0.985(4) 0.793(4) 0.482(2) 0.020(8) Uiso 1 1 d
H6A H 0.725(4) 0.917(3) 0.435(2) 0.011(7) Uiso 1 1 d
H7A H 0.405(5) 0.940(4) 0.401(3) 0.038(11) Uiso 1 1 d
H11A H 0.807(4) 1.062(3) -0.014(2) 0.000(6) Uiso 1 1 d
H12A H 0.556(5) 1.017(4) -0.188(3) 0.023(9) Uiso 1 1 d
H13A H 1.039(4) 0.840(4) -0.204(2) 0.015(8) Uiso 1 1 d
H14A H 0.852(6) 1.031(5) -0.290(3) 0.052(12) Uiso 1 1 d
H4B H 0.645(5) 0.688(4) 0.498(2) 0.027(9) Uiso 1 1 d
H5B H 0.951(5) 0.644(4) 0.534(3) 0.027(9) Uiso 1 1 d
H6B H 0.666(5) 0.911(4) 0.320(2) 0.025(9) Uiso 1 1 d
H7B H 0.337(5) 0.794(4) 0.333(3) 0.034(10) Uiso 1 1 d
H11B H 0.878(4) 1.133(4) -0.098(2) 0.017(8) Uiso 1 1 d
H12B H 0.549(4) 1.115(4) -0.098(2) 0.014(8) Uiso 1 1 d
H13B H 1.094(5) 1.019(4) -0.174(2) 0.022(8) Uiso 1 1 d
H14B H 0.768(5) 0.851(4) -0.315(3) 0.034(10) Uiso 1 1 d
H5C H 0.985(6) 0.621(4) 0.425(3) 0.049(12) Uiso 1 1 d
H7C H 0.389(5) 0.791(4) 0.447(3) 0.031(10) Uiso 1 1 d
H12C H 0.498(4) 0.944(4) -0.103(2) 0.018(8) Uiso 1 1 d
H14C H 0.980(6) 0.933(4) -0.343(3) 0.045(11) Uiso 1 1 d
N1 N 0.7237(3) 0.4460(3) 0.14305(18) 0.0154(5) Uani 1 1 d
N2 N 0.6687(4) 0.2608(3) 0.3390(2) 0.0292(7) Uani 1 1 d
N3 N 0.6601(3) 0.6992(3) 0.35717(18) 0.0173(5) Uani 1 1 d
N4 N 0.7893(3) 0.5295(3) -0.05980(18) 0.0142(5) Uani 1 1 d
N5 N 0.8313(4) 0.5332(3) -0.3033(2) 0.0317(7) Uani 1 1 d
N6 N 0.8487(3) 0.9079(3) -0.12223(17) 0.0146(5) Uani 1 1 d
O1 O 0.7523(3) 0.3194(2) 0.11039(15) 0.0194(5) Uani 1 1 d
O2 O 0.6535(3) 0.7070(2) 0.19654(14) 0.0162(4) Uani 1 1 d
O3 O 0.7216(3) 0.7927(2) -0.00044(14) 0.0137(4) Uani 1 1 d
O4 O 0.8038(3) 0.3961(2) -0.08639(15) 0.0200(5) Uani 1 1 d
Pt1 Pt 0.718206(15) 0.609826(12) 0.067383(8) 0.01140(4) Uani 1 1 d

loop_
_atom_site_aniso_label
_atom_site_aniso_U_11
_atom_site_aniso_U_22
_atom_site_aniso_U_33
_atom_site_aniso_U_23
_atom_site_aniso_U_13
_atom_site_aniso_U_12
C1 0.0134(14) 0.0165(14) 0.0157(15) 0.0059(12) 0.0011(11) 0.0044(11)
C2 0.0179(15) 0.0186(15) 0.0195(16) 0.0028(13) -0.0001(12) 0.0024(12)
C3 0.0110(13) 0.0165(14) 0.0180(15) 0.0053(12) 0.0029(11) 0.0045(11)
C4 0.0333(19) 0.0250(17) 0.0174(17) 0.0082(14) 0.0099(14) 0.0122(15)
C5 0.039(2) 0.044(2) 0.0152(17) 0.0024(16) -0.0038(16) 0.0227(19)
C6 0.0250(16) 0.0179(15) 0.0195(16) 0.0041(13) 0.0061(14) 0.0091(13)
C7 0.0273(19) 0.0263(19) 0.037(2) -0.0007(17) 0.0030(17) 0.0140(16)
C8 0.0134(13) 0.0125(13) 0.0146(14) 0.0004(11) 0.0018(11) 0.0039(11)
C9 0.0171(15) 0.0139(14) 0.0227(17) 0.0001(13) 0.0065(13) 0.0037(12)
C10 0.0080(12) 0.0154(14) 0.0152(15) 0.0012(12) -0.0004(11) 0.0034(11)
C11 0.0214(15) 0.0105(14) 0.0180(16) 0.0018(12) 0.0040(13) 0.0075(12)
C12 0.0233(16) 0.0136(15) 0.0263(19) 0.0031(14) 0.0030(14) 0.0088(13)
C13 0.0193(15) 0.0173(15) 0.0211(17) 0.0045(13) 0.0042(13) 0.0044(13)
C14 0.0283(19) 0.042(2) 0.0227(19) 0.0099(17) 0.0059(15) 0.0112(18)
N1 0.0123(12) 0.0134(12) 0.0202(13) 0.0044(10) -0.0002(10) 0.0035(9)
N2 0.0376(17) 0.0229(15) 0.0251(16) 0.0091(13) -0.0023(13) 0.0051(13)
N3 0.0192(13) 0.0195(13) 0.0155(13) 0.0065(11) 0.0038(10) 0.0072(10)
N4 0.0112(11) 0.0118(12) 0.0181(13) -0.0005(10) 0.0011(10) 0.0029(9)
N5 0.0417(18) 0.0225(15) 0.0261(16) -0.0031(12) 0.0153(14) 0.0034(13)
N6 0.0189(12) 0.0120(12) 0.0155(13) 0.0035(10) 0.0039(10) 0.0080(10)
O1 0.0215(11) 0.0116(10) 0.0257(12) 0.0029(9) 0.0004(9) 0.0072(8)
O2 0.0232(11) 0.0152(10) 0.0129(10) 0.0028(8) 0.0027(9) 0.0097(8)
O3 0.0188(10) 0.0126(10) 0.0129(10) 0.0031(8) 0.0051(8) 0.0084(8)
O4 0.0238(11) 0.0111(10) 0.0263(13) -0.0002(9) 0.0058(9) 0.0087(9)
Pt1 0.01138(5) 0.01042(5) 0.01333(6) 0.00250(4) 0.00130(4) 0.00468(4)

loop_
_atom_type_symbol
_atom_type_description
_atom_type_scat_dispersion_real
_atom_type_scat_dispersion_imag
_atom_type_scat_source
C C 0.0033 0.0016 'International Tables Vol C Tables 4.2.6.8 and 6.1.1.4'
N N 0.0061 0.0033 'International Tables Vol C Tables 4.2.6.8 and 6.1.1.4'
O O 0.0106 0.0060 'International Tables Vol C Tables 4.2.6.8 and 6.1.1.4'
Pt Pt -1.7033 8.3905 'International Tables Vol C Tables 4.2.6.8 and 6.1.1.4'
H H 0.0000 0.0000 'International Tables Vol C Tables 4.2.6.8 and 6.1.1.4'

loop_
_geom_angle_atom_site_label_1
_geom_angle_atom_site_label_2
_geom_angle_atom_site_label_3
_geom_angle
N1 C1 C2 117.4(3)
N1 C1 C3 113.7(2)
C2 C1 C3 128.8(3)
N2 C2 C1 177.6(3)
O2 C3 N3 118.9(3)
O2 C3 C1 115.9(3)
N3 C3 C1 125.3(3)
N3 C4 C5 110.9(3)
N3 C4 H4A 107.2(19)
C5 C4 H4A 118.8(19)
N3 C4 H4B 106.1(19)
C5 C4 H4B 112(2)
H4A C4 H4B 101(3)
C4 C5 H5A 109.5(18)
C4 C5 H5B 110(2)
H5A C5 H5B 109(3)
C4 C5 H5C 113(2)
H5A C5 H5C 110(3)
H5B C5 H5C 105(3)
N3 C6 C7 111.9(3)
N3 C6 H6A 106.1(17)
C7 C6 H6A 111.3(16)
N3 C6 H6B 111.3(19)
C7 C6 H6B 110.1(19)
H6A C6 H6B 106(2)
C6 C7 H7A 111(2)
C6 C7 H7B 110(2)
H7A C7 H7B 102(3)
C6 C7 H7C 110(2)
H7A C7 H7C 112(3)
H7B C7 H7C 112(3)
N4 C8 C9 118.8(2)
N4 C8 C10 114.5(2)
C9 C8 C10 126.2(3)
N5 C9 C8 176.3(3)
O3 C10 N6 119.6(2)
O3 C10 C8 116.4(2)
N6 C10 C8 124.1(3)
N6 C11 C12 112.0(2)
N6 C11 H11A 107.7(16)
C12 C11 H11A 110.0(16)
N6 C11 H11B 107.3(19)
C12 C11 H11B 113.8(19)
H11A C11 H11B 106(2)
C11 C12 H12A 113(2)
C11 C12 H12B 110.8(19)
H12A C12 H12B 105(3)
C11 C12 H12C 110.4(19)
H12A C12 H12C 107(3)
H12B C12 H12C 111(3)
N6 C13 C14 112.4(3)
N6 C13 H13A 109.7(18)
C14 C13 H13A 110.0(18)
N6 C13 H13B 109.4(19)
C14 C13 H13B 108.2(19)
H13A C13 H13B 107(3)
C13 C14 H14A 110(2)
C13 C14 H14B 110(2)
H14A C14 H14B 105(3)
C13 C14 H14C 110(2)
H14A C14 H14C 111(3)
H14B C14 H14C 111(3)
O1 N1 C1 119.9(2)
O1 N1 Pt1 125.26(19)
C1 N1 Pt1 114.79(18)
C3 N3 C6 119.6(2)
C3 N3 C4 124.5(3)
C6 N3 C4 115.4(2)
O4 N4 C8 120.4(2)
O4 N4 Pt1 125.96(19)
C8 N4 Pt1 113.61(18)
C10 N6 C13 123.6(2)
C10 N6 C11 118.7(2)
C13 N6 C11 117.1(2)
C3 O2 Pt1 114.25(17)
C10 O3 Pt1 112.59(17)
N1 Pt1 N4 102.81(10)
N1 Pt1 O2 80.54(9)
N4 Pt1 O2 176.14(8)
N1 Pt1 O3 175.22(9)
N4 Pt1 O3 81.05(9)
O2 Pt1 O3 95.51(7)

loop_
_geom_bond_atom_site_label_1
_geom_bond_atom_site_label_2
_geom_bond_distance
C1 N1 1.359(4)
C1 C2 1.426(4)
C1 C3 1.463(4)
C2 N2 1.150(4)
C3 O2 1.283(3)
C3 N3 1.321(4)
C4 N3 1.479(4)
C4 C5 1.508(5)
C4 H4A 1.01(3)
C4 H4B 0.98(3)
C5 H5A 1.01(3)
C5 H5B 0.96(3)
C5 H5C 0.99(4)
C6 N3 1.476(4)
C6 C7 1.510(5)
C6 H6A 1.01(3)
C6 H6B 1.00(3)
C7 H7A 0.90(4)
C7 H7B 0.95(4)
C7 H7C 0.98(4)
C8 N4 1.352(4)
C8 C9 1.416(4)
C8 C10 1.455(4)
C9 N5 1.147(4)
C10 O3 1.280(3)
C10 N6 1.325(3)
C11 N6 1.490(3)
C11 C12 1.508(4)
C11 H11A 0.95(3)
C11 H11B 0.92(3)
C12 H12A 0.93(3)
C12 H12B 0.88(3)
C12 H12C 0.92(3)
C13 N6 1.484(4)
C13 C14 1.508(5)
C13 H13A 0.95(3)
C13 H13B 0.96(3)
C14 H14A 0.97(4)
C14 H14B 0.99(4)
C14 H14C 0.97(4)
N1 O1 1.249(3)
N1 Pt1 1.961(2)
N4 O4 1.249(3)
N4 Pt1 1.969(2)
O2 Pt1 2.0233(19)
O3 Pt1 2.0321(18)

loop_
_geom_torsion_atom_site_label_1
_geom_torsion_atom_site_label_2
_geom_torsion_atom_site_label_3
_geom_torsion_atom_site_label_4
_geom_torsion
N1 C1 C2 N2 -61(8)
C3 C1 C2 N2 116(8)
N1 C1 C3 O2 7.7(4)
C2 C1 C3 O2 -168.9(3)
N1 C1 C3 N3 -171.5(3)
C2 C1 C3 N3 11.9(5)
N4 C8 C9 N5 94(5)
C10 C8 C9 N5 -77(5)
N4 C8 C10 O3 -13.2(4)
C9 C8 C10 O3 158.1(3)
N4 C8 C10 N6 167.1(3)
C9 C8 C10 N6 -21.6(4)
C2 C1 N1 O1 -4.5(4)
C3 C1 N1 O1 178.5(2)
C2 C1 N1 Pt1 175.83(19)
C3 C1 N1 Pt1 -1.2(3)
O2 C3 N3 C6 1.8(4)
C1 C3 N3 C6 -179.1(3)
O2 C3 N3 C4 -170.0(3)
C1 C3 N3 C4 9.1(4)
C7 C6 N3 C3 102.7(3)
C7 C6 N3 C4 -84.8(3)
C5 C4 N3 C3 77.7(4)
C5 C4 N3 C6 -94.3(3)
C9 C8 N4 O4 8.7(4)
C10 C8 N4 O4 -179.3(2)
C9 C8 N4 Pt1 -168.4(2)
C10 C8 N4 Pt1 3.6(3)
O3 C10 N6 C13 160.9(3)
C8 C10 N6 C13 -19.3(4)
O3 C10 N6 C11 -10.7(4)
C8 C10 N6 C11 169.1(3)
C14 C13 N6 C10 116.2(3)
C14 C13 N6 C11 -72.0(3)
C12 C11 N6 C10 -79.1(3)
C12 C11 N6 C13 108.7(3)
N3 C3 O2 Pt1 169.0(2)
C1 C3 O2 Pt1 -10.2(3)
N6 C10 O3 Pt1 -164.7(2)
C8 C10 O3 Pt1 15.6(3)
O1 N1 Pt1 N4 -4.7(2)
C1 N1 Pt1 N4 175.01(19)
O1 N1 Pt1 O2 177.3(2)
C1 N1 Pt1 O2 -3.04(19)
O1 N1 Pt1 O3 -148.2(9)
C1 N1 Pt1 O3 31.5(11)
O4 N4 Pt1 N1 9.3(2)
C8 N4 Pt1 N1 -173.80(18)
O4 N4 Pt1 O2 159.4(11)
C8 N4 Pt1 O2 -23.7(14)
O4 N4 Pt1 O3 -173.6(2)
C8 N4 Pt1 O3 3.32(18)
C3 O2 Pt1 N1 7.44(18)
C3 O2 Pt1 N4 -143.1(12)
C3 O2 Pt1 O3 -169.84(18)
C10 O3 Pt1 N1 133.4(10)
C10 O3 Pt1 N4 -10.59(18)
C10 O3 Pt1 O2 167.65(18)
